data_1576600
loop_
_publ_author_name
'Nishiguchi, Taichi'
'Kageyama, Kotoha'
'Kurihara, Takuya'
'Shimanaka, Nanae'
'Tokuda, Shun'
'Tsuda, Shuto'
'Ma, Nattapol'
'Horike, Satoshi'

_publ_section_title
;
 Soft crystalline properties of 2D frameworks constructed from lithium
 ions and dinitriles.
;
_journal_issue 7
_journal_name_full 'Chemical science'
_journal_page_first 3669
_journal_page_last 3674
_journal_paper_doi 10.1039/d5sc06222e
_journal_volume 17
_journal_year 2026
_chemical_formula_moiety 'C2 F6 N O4 S2, C24 H24 Li N4'
_chemical_formula_sum 'C26 H24 F6 Li N5 O4 S2'
_chemical_formula_weight 655.56
_space_group_crystal_system tetragonal
_space_group_IT_number 81
_space_group_name_Hall 'P -4'
_space_group_name_H-M_alt 'P -4'
_atom_sites_solution_hydrogens geom
_atom_sites_solution_primary dual
_audit_creation_date 2025-07-18
_audit_creation_method
;
Olex2 1.5
(compiled 2025.07.13 svn.rb7424aed for OlexSys, GUI svn.r7308)
;
_audit_update_record
;
2025-08-14 deposited with the CCDC.	2025-12-15 downloaded from the CCDC.
;
_cell_angle_alpha 90
_cell_angle_beta 90
_cell_angle_gamma 90
_cell_formula_units_Z 4
_cell_length_a 21.30250(10)
_cell_length_b 21.30250(10)
_cell_length_c 6.45130(10)
_cell_measurement_reflns_used 13272
_cell_measurement_temperature 100.00(10)
_cell_measurement_theta_max 76.7630
_cell_measurement_theta_min 2.9280
_cell_volume 2927.58(5)
_computing_cell_refinement 'CrysAlisPro 1.171.42.90a (Rigaku OD, 2023)'
_computing_data_collection 'CrysAlisPro 1.171.42.90a (Rigaku OD, 2023)'
_computing_data_reduction 'CrysAlisPro 1.171.42.90a (Rigaku OD, 2023)'
_computing_molecular_graphics 'Olex2 1.5 (Dolomanov et al., 2009)'
_computing_publication_material 'Olex2 1.5 (Dolomanov et al., 2009)'
_computing_structure_refinement 'SHELXL 2018/3 (Sheldrick, 2015)'
_computing_structure_solution 'SHELXT 2018/2 (Sheldrick, 2018)'
_diffrn_ambient_environment N~2~
_diffrn_ambient_temperature 100.00(10)
_diffrn_detector 'Hybrid Pixel Array Detector'
_diffrn_detector_area_resol_mean 10.0000
_diffrn_detector_type HyPix
_diffrn_measured_fraction_theta_full 1.000
_diffrn_measured_fraction_theta_max 0.990
_diffrn_measurement_details
;
List of Runs (angles in degrees, time in seconds):

  # Type    Start    End  Width  t~exp~   \w     \q     \k     \f   Frames
#--------------------------------------------------------------------------
  1  \w     49.00  75.00   0.50    0.06    --  107.00 -61.00-180.00   52
  2  \w     35.00  75.00   0.50    0.06    --  107.00 -61.00 -60.00   80
  3  \w    -23.00  44.00   0.50    0.05    --   48.70 -36.00 -39.00  134
  4  \w    -24.00  30.00   0.50    0.05    --   48.70 -19.00-180.00  108
  5  \w     46.00  73.00   0.50    0.06    --  107.00 -61.00 150.00   54
  6  \w     99.00 178.00   0.50    0.06    --  107.00  36.00 116.00  158
  7  \w     37.00 106.00   0.50    0.06    --  107.00-102.00 112.00  138
  8  \w     40.00  88.00   0.50    0.06    --  107.00-125.00  30.00   96
  9  \w     38.00 109.00   0.50    0.06    --  107.00-125.00-120.00  142
 10  \w     38.00 112.00   0.50    0.06    --  107.00-125.00-180.00  148
 11  \w    -81.00  14.00   0.50    0.05    --  -48.70 102.00-144.00  190
 12  \w    -68.00 -32.00   0.50    0.06    -- -104.50  61.00-180.00   72
 13  \w   -101.00 -32.00   0.50    0.06    -- -104.50  77.00  60.00  138
 14  \w    -68.00 -32.00   0.50    0.06    -- -104.50  61.00 120.00   72
;
_diffrn_measurement_device 'four-circle diffractometer'
_diffrn_measurement_device_type 'XtaLAB Synergy R, HyPix'
_diffrn_measurement_method '\w scans'
_diffrn_orient_matrix_type 'CrysAlisPro convention (1999,Acta A55,543-557)'
_diffrn_orient_matrix_UB_11 0.0664824000
_diffrn_orient_matrix_UB_12 0.0112988000
_diffrn_orient_matrix_UB_13 -0.0865499000
_diffrn_orient_matrix_UB_21 -0.0194002000
_diffrn_orient_matrix_UB_22 0.0665460000
_diffrn_orient_matrix_UB_23 -0.0679704000
_diffrn_orient_matrix_UB_31 0.0208972000
_diffrn_orient_matrix_UB_32 0.0259182000
_diffrn_orient_matrix_UB_33 0.2119081000
_diffrn_radiation_monochromator mirror
_diffrn_radiation_probe x-ray
_diffrn_radiation_type 'Cu K\a'
_diffrn_radiation_wavelength 1.54184
_diffrn_reflns_av_R_equivalents 0.0259
_diffrn_reflns_av_unetI/netI 0.0286
_diffrn_reflns_Laue_measured_fraction_full 1.000
_diffrn_reflns_Laue_measured_fraction_max 0.990
_diffrn_reflns_limit_h_max 27
_diffrn_reflns_limit_h_min -23
_diffrn_reflns_limit_k_max 27
_diffrn_reflns_limit_k_min -27
_diffrn_reflns_limit_l_max 8
_diffrn_reflns_limit_l_min -3
_diffrn_reflns_number 17018
_diffrn_reflns_point_group_measured_fraction_full 0.976
_diffrn_reflns_point_group_measured_fraction_max 0.942
_diffrn_reflns_theta_full 67.684
_diffrn_reflns_theta_max 77.899
_diffrn_reflns_theta_min 2.934
_diffrn_source 'Rotating-anode X-ray tube'
_diffrn_source_type 'PhotonJet R (Cu) X-ray Source'
_exptl_absorpt_coefficient_mu 2.373
_exptl_absorpt_correction_T_max 1.00000
_exptl_absorpt_correction_T_min 0.81464
_exptl_absorpt_correction_type multi-scan
_exptl_absorpt_process_details
;
CrysAlisPro 1.171.42.90a (Rigaku Oxford Diffraction, 2023)
Empirical absorption correction using spherical harmonics,
implemented in SCALE3 ABSPACK scaling algorithm.
;
_exptl_crystal_colour colourless
_exptl_crystal_colour_primary colourless
_exptl_crystal_density_diffrn 1.487
_exptl_crystal_description plate
_exptl_crystal_F_000 1344
_exptl_crystal_size_max 0.15
_exptl_crystal_size_mid 0.1
_exptl_crystal_size_min 0.05
_refine_diff_density_max 0.231
_refine_diff_density_min -0.277
_refine_diff_density_rms 0.038
_refine_ls_abs_structure_details
;
 Flack x determined using 2326 quotients [(I+)-(I-)]/[(I+)+(I-)]
 (Parsons, Flack and Wagner, Acta Cryst. B69 (2013) 249-259).
;
_refine_ls_abs_structure_Flack 0.006(7)
_refine_ls_extinction_coef 0.00049(11)
_refine_ls_extinction_expression Fc^*^=kFc[1+0.001xFc^2^\l^3^/sin(2\q)]^-1/4^
_refine_ls_extinction_method 'SHELXL-2018/3 (Sheldrick 2018)'
_refine_ls_goodness_of_fit_ref 1.044
_refine_ls_hydrogen_treatment constr
_refine_ls_matrix_type full
_refine_ls_number_parameters 398
_refine_ls_number_reflns 5891
_refine_ls_number_restraints 0
_refine_ls_restrained_S_all 1.044
_refine_ls_R_factor_all 0.0278
_refine_ls_R_factor_gt 0.0261
_refine_ls_shift/su_max 0.001
_refine_ls_shift/su_mean 0.000
_refine_ls_structure_factor_coef Fsqd
_refine_ls_weighting_details 'w=1/[\s^2^(Fo^2^)+(0.0444P)^2^+0.1618P] where P=(Fo^2^+2Fc^2^)/3'
_refine_ls_weighting_scheme calc
_refine_ls_wR_factor_gt 0.0703
_refine_ls_wR_factor_ref 0.0716
_reflns_Friedel_coverage 0.739
_reflns_Friedel_fraction_full 0.946
_reflns_Friedel_fraction_max 0.883
_reflns_number_gt 5614
_reflns_number_total 5891
_reflns_threshold_expression 'I > 2\s(I)'
_cod_data_source_file d5sc06222e2.cif
_cod_data_source_block li(tfsi)(bpe)2_auto
_cod_depositor_comments 'Adding full bibliography for 1576599--1576601.cif.'
_cod_database_code 1576600
_shelx_shelxl_version_number 2018/3
_chemical_oxdiff_formula 'H, Li, C, N, O, F, S'
_shelx_space_group_comment
;
The symmetry employed for this shelxl refinement is uniquely defined
by the following loop, which should always be used as a source of
symmetry information in preference to the above space-group names.
They are only intended as comments.
;
_olex2_refinement_description
;
1. Fixed Uiso
 At 1.2 times of:
  All C(H) groups, All C(H,H) groups
2.a Secondary CH2 refined with riding coordinates:
 C22(H22A,H22B), C23(H23A,H23B), C37(H37A,H37B), C36(H36A,H36B)
2.b Aromatic/amide H refined with riding coordinates:
 C39(H39), C29(H29), C42(H42), C17(H17), C28(H28), C25(H25), C43(H43),
 C31(H31), C26(H26), C40(H40), C20(H20), C21(H21), C18(H18), C35(H35), C34(H34),
  C32(H32)
;
_olex2_submission_special_instructions 'No special instructions were received'
_oxdiff_exptl_absorpt_empirical_details
;
Empirical correction (ABSPACK) includes:
- Absorption correction using spherical harmonics
- Frame scaling
;
_oxdiff_exptl_absorpt_empirical_full_max 1.403
_oxdiff_exptl_absorpt_empirical_full_min 0.759

loop_
_space_group_symop_operation_xyz
'x, y, z'
'-x, -y, z'
'y, -x, -z'
'-y, x, -z'

loop_
_atom_site_label
_atom_site_type_symbol
_atom_site_fract_x
_atom_site_fract_y
_atom_site_fract_z
_atom_site_U_iso_or_equiv
_atom_site_adp_type
_atom_site_occupancy
_atom_site_site_symmetry_order
_atom_site_calc_flag
_atom_site_refinement_flags_posn
_atom_site_refinement_flags_adp
_atom_site_refinement_flags_occupancy
_atom_site_disorder_assembly
_atom_site_disorder_group
S1 S 0.75674(2) 0.18650(2) 1.36570(7) 0.02040(12) Uani 1 1 d . . . . .
S3 S 0.74579(2) 0.31728(2) 1.35468(8) 0.02054(12) Uani 1 1 d . . . . .
F12 F 0.69038(7) 0.20288(7) 1.7028(2) 0.0367(3) Uani 1 1 d . . . . .
F11 F 0.78722(7) 0.17883(7) 1.7593(2) 0.0367(3) Uani 1 1 d . . . . .
F13 F 0.72250(8) 0.10821(7) 1.6540(2) 0.0378(3) Uani 1 1 d . . . . .
F5 F 0.73391(8) 0.39283(7) 1.0402(3) 0.0417(4) Uani 1 1 d . . . . .
F7 F 0.81939(8) 0.33842(8) 1.0365(3) 0.0429(4) Uani 1 1 d . . . . .
O8 O 0.67939(7) 0.31228(8) 1.3745(3) 0.0297(4) Uani 1 1 d . . . . .
F6 F 0.73123(9) 0.29500(8) 0.9584(2) 0.0459(4) Uani 1 1 d . . . . .
O9 O 0.77783(9) 0.36645(8) 1.4624(3) 0.0334(4) Uani 1 1 d . . . . .
O15 O 0.69853(9) 0.18003(8) 1.2590(3) 0.0323(4) Uani 1 1 d . . . . .
O14 O 0.80626(9) 0.14375(8) 1.3187(3) 0.0346(4) Uani 1 1 d . . . . .
N24 N 0.51589(8) 0.07714(8) 0.9406(3) 0.0189(3) Uani 1 1 d . . . . .
N38 N 0.42509(8) 0.01665(8) 0.5721(3) 0.0183(3) Uani 1 1 d . . . . .
N30 N 0.07796(8) 0.00393(9) -0.3153(3) 0.0206(4) Uani 1 1 d . . . . .
N16 N 0.51930(8) 0.42434(8) 1.8201(3) 0.0203(4) Uani 1 1 d . . . . .
N2 N 0.78488(8) 0.25481(8) 1.3804(3) 0.0230(4) Uani 1 1 d . . . . .
C39 C 0.38669(10) 0.06651(10) 0.5789(3) 0.0206(4) Uani 1 1 d . . . . .
H39 H 0.398160 0.100728 0.665391 0.025 Uiso 1 1 calc R U . . .
C29 C 0.56552(10) 0.11577(10) 0.9186(3) 0.0208(4) Uani 1 1 d . . . . .
H29 H 0.598442 0.103310 0.828215 0.025 Uiso 1 1 calc R U . . .
C42 C 0.35304(10) -0.03064(10) 0.3313(3) 0.0213(4) Uani 1 1 d . . . . .
H42 H 0.342843 -0.065540 0.246056 0.026 Uiso 1 1 calc R U . . .
C17 C 0.47290(10) 0.40327(10) 1.6968(3) 0.0211(4) Uani 1 1 d . . . . .
H17 H 0.436509 0.428619 1.681420 0.025 Uiso 1 1 calc R U . . .
C28 C 0.57108(10) 0.17247(10) 1.0204(3) 0.0204(4) Uani 1 1 d . . . . .
H28 H 0.607251 0.197836 1.000369 0.025 Uiso 1 1 calc R U . . .
C41 C 0.31277(10) 0.02108(10) 0.3422(3) 0.0201(4) Uani 1 1 d . . . . .
C27 C 0.52339(10) 0.19228(9) 1.1526(3) 0.0190(4) Uani 1 1 d . . . . .
C25 C 0.47049(10) 0.09603(10) 1.0707(3) 0.0203(4) Uani 1 1 d . . . . .
H25 H 0.435184 0.069412 1.089884 0.024 Uiso 1 1 calc R U . . .
C43 C 0.40782(10) -0.03044(10) 0.4458(3) 0.0197(4) Uani 1 1 d . . . . .
H43 H 0.434897 -0.065707 0.434691 0.024 Uiso 1 1 calc R U . . .
C31 C 0.12089(10) 0.04948(10) -0.3358(3) 0.0234(4) Uani 1 1 d . . . . .
H31 H 0.111694 0.083675 -0.425268 0.028 Uiso 1 1 calc R U . . .
C26 C 0.47231(10) 0.15219(10) 1.1783(3) 0.0207(4) Uani 1 1 d . . . . .
H26 H 0.439001 0.163313 1.269114 0.025 Uiso 1 1 calc R U . . .
C40 C 0.33145(10) 0.07107(10) 0.4676(3) 0.0203(4) Uani 1 1 d . . . . .
H40 H 0.306428 0.107888 0.476426 0.024 Uiso 1 1 calc R U . . .
C20 C 0.57694(10) 0.33097(10) 1.7330(3) 0.0213(4) Uani 1 1 d . . . . .
H20 H 0.614382 0.307160 1.747721 0.026 Uiso 1 1 calc R U . . .
C22 C 0.53195(11) 0.24676(10) 1.4985(3) 0.0217(4) Uani 1 1 d . . . . .
H22A H 0.497707 0.219155 1.548053 0.026 Uiso 1 1 calc R U . . .
H22B H 0.572378 0.226252 1.532296 0.026 Uiso 1 1 calc R U . . .
C21 C 0.57038(10) 0.38785(10) 1.8342(3) 0.0214(4) Uani 1 1 d . . . . .
H21 H 0.604090 0.401885 1.918763 0.026 Uiso 1 1 calc R U . . .
C18 C 0.47515(10) 0.34697(10) 1.5915(3) 0.0203(4) Uani 1 1 d . . . . .
H18 H 0.440860 0.334160 1.507410 0.024 Uiso 1 1 calc R U . . .
C19 C 0.52818(10) 0.30900(9) 1.6095(3) 0.0190(4) Uani 1 1 d . . . . .
C35 C 0.09180(11) -0.04273(11) -0.1832(3) 0.0245(4) Uani 1 1 d . . . . .
H35 H 0.061462 -0.074820 -0.162662 0.029 Uiso 1 1 calc R U . . .
C23 C 0.52666(12) 0.25448(10) 1.2632(3) 0.0240(4) Uani 1 1 d . . . . .
H23A H 0.488533 0.279144 1.230563 0.029 Uiso 1 1 calc R U . . .
H23B H 0.563450 0.278250 1.211889 0.029 Uiso 1 1 calc R U . . .
C34 C 0.14747(12) -0.04668(12) -0.0759(3) 0.0278(5) Uani 1 1 d . . . . .
H34 H 0.155022 -0.080879 0.015238 0.033 Uiso 1 1 calc R U . . .
C32 C 0.17796(11) 0.04924(12) -0.2331(3) 0.0272(5) Uani 1 1 d . . . . .
H32 H 0.206838 0.082722 -0.252456 0.033 Uiso 1 1 calc R U . . .
C37 C 0.25092(11) 0.02245(11) 0.2283(4) 0.0259(5) Uani 1 1 d . . . . .
H37A H 0.235721 0.066322 0.222159 0.031 Uiso 1 1 calc R U . . .
H37B H 0.219777 -0.002304 0.307613 0.031 Uiso 1 1 calc R U . . .
C33 C 0.19269(11) -0.00007(13) -0.1021(3) 0.0280(5) Uani 1 1 d . . . . .
C10 C 0.73841(11) 0.16832(11) 1.6369(3) 0.0260(4) Uani 1 1 d . . . . .
C4 C 0.75862(12) 0.33679(11) 1.0815(4) 0.0290(5) Uani 1 1 d . . . . .
C36 C 0.25475(12) -0.00347(16) 0.0092(4) 0.0384(6) Uani 1 1 d . . . . .
H36A H 0.286459 0.020620 -0.069940 0.046 Uiso 1 1 calc R U . . .
H36B H 0.268773 -0.047740 0.014839 0.046 Uiso 1 1 calc R U . . .
Li44 Li 0.500000 0.500000 2.000000 0.0191(13) Uani 1 4 d S T P . .
Li45 Li 0.000000 0.000000 -0.500000 0.0183(13) Uani 1 4 d S T P . .
Li46 Li 0.500000 0.000000 0.7616(7) 0.0187(9) Uani 1 2 d S T P . .

loop_
_atom_site_aniso_label
_atom_site_aniso_U_11
_atom_site_aniso_U_22
_atom_site_aniso_U_33
_atom_site_aniso_U_23
_atom_site_aniso_U_13
_atom_site_aniso_U_12
S1 0.0214(2) 0.0168(2) 0.0230(2) -0.00011(19) -0.00058(19) 0.00038(19)
S3 0.0179(2) 0.0167(2) 0.0270(2) -0.00045(19) -0.00091(19) -0.00056(18)
F12 0.0326(8) 0.0414(8) 0.0360(7) 0.0016(6) 0.0123(6) 0.0057(7)
F11 0.0396(8) 0.0391(8) 0.0314(7) 0.0017(6) -0.0146(6) 0.0003(7)
F13 0.0486(9) 0.0270(7) 0.0380(7) 0.0112(6) -0.0029(7) -0.0071(6)
F5 0.0422(9) 0.0324(8) 0.0505(9) 0.0169(7) 0.0015(7) 0.0060(7)
F7 0.0337(8) 0.0443(9) 0.0505(9) 0.0157(7) 0.0159(7) 0.0028(7)
O8 0.0200(7) 0.0245(8) 0.0445(9) 0.0028(7) 0.0046(7) 0.0028(6)
F6 0.0636(11) 0.0438(9) 0.0305(7) -0.0025(7) -0.0099(7) -0.0072(8)
O9 0.0363(9) 0.0209(8) 0.0429(9) -0.0058(7) -0.0096(8) -0.0027(7)
O15 0.0356(9) 0.0240(8) 0.0372(8) 0.0059(7) -0.0147(7) -0.0084(7)
O14 0.0375(10) 0.0244(8) 0.0418(9) -0.0034(7) 0.0098(8) 0.0085(7)
N24 0.0202(8) 0.0180(8) 0.0186(7) -0.0014(7) -0.0031(7) 0.0002(7)
N38 0.0178(8) 0.0187(8) 0.0183(7) 0.0005(7) -0.0007(6) 0.0000(6)
N30 0.0203(8) 0.0221(9) 0.0195(8) -0.0006(7) -0.0025(7) 0.0002(7)
N16 0.0210(9) 0.0201(8) 0.0199(8) -0.0018(7) 0.0016(7) 0.0013(7)
N2 0.0165(8) 0.0195(8) 0.0328(10) 0.0021(8) -0.0004(7) -0.0003(7)
C39 0.0223(10) 0.0186(9) 0.0209(9) -0.0028(8) -0.0015(8) 0.0001(8)
C29 0.0178(9) 0.0231(10) 0.0213(9) -0.0025(8) -0.0005(8) 0.0002(8)
C42 0.0203(10) 0.0199(10) 0.0238(10) -0.0046(8) -0.0012(8) -0.0002(8)
C17 0.0193(10) 0.0218(10) 0.0222(10) -0.0009(8) 0.0013(8) 0.0035(8)
C28 0.0195(10) 0.0210(10) 0.0208(9) 0.0003(8) -0.0024(8) -0.0026(8)
C41 0.0165(9) 0.0216(10) 0.0223(9) -0.0022(8) -0.0006(8) 0.0000(8)
C27 0.0248(10) 0.0160(9) 0.0163(8) 0.0004(8) -0.0030(8) 0.0004(8)
C25 0.0201(10) 0.0212(9) 0.0197(9) -0.0001(8) -0.0001(8) -0.0031(8)
C43 0.0203(9) 0.0176(9) 0.0213(9) -0.0007(8) 0.0002(8) 0.0031(8)
C31 0.0231(10) 0.0246(10) 0.0225(10) 0.0019(8) -0.0042(8) -0.0018(8)
C26 0.0216(10) 0.0226(10) 0.0180(9) -0.0012(8) 0.0004(8) 0.0018(8)
C40 0.0196(9) 0.0188(9) 0.0224(9) -0.0031(8) -0.0007(8) 0.0036(8)
C20 0.0180(9) 0.0234(10) 0.0225(9) -0.0021(8) -0.0005(8) 0.0022(8)
C22 0.0261(11) 0.0183(10) 0.0208(9) -0.0028(8) -0.0036(8) 0.0019(8)
C21 0.0191(10) 0.0228(10) 0.0222(9) -0.0040(8) 0.0003(8) -0.0014(8)
C18 0.0183(9) 0.0219(10) 0.0207(9) -0.0011(8) -0.0008(8) -0.0007(8)
C19 0.0220(10) 0.0181(9) 0.0168(9) 0.0008(7) 0.0026(8) 0.0002(8)
C35 0.0275(11) 0.0238(10) 0.0221(10) 0.0001(8) 0.0007(9) 0.0002(9)
C23 0.0328(12) 0.0172(10) 0.0219(10) -0.0020(8) -0.0004(9) -0.0027(8)
C34 0.0319(12) 0.0314(12) 0.0202(10) 0.0007(9) -0.0027(9) 0.0106(10)
C32 0.0199(10) 0.0375(13) 0.0243(10) -0.0026(9) -0.0005(8) -0.0059(9)
C37 0.0202(10) 0.0287(11) 0.0289(11) -0.0086(9) -0.0057(9) 0.0052(9)
C33 0.0208(10) 0.0444(14) 0.0188(10) -0.0070(9) -0.0017(8) 0.0085(10)
C10 0.0254(11) 0.0243(11) 0.0284(10) 0.0034(9) -0.0011(9) 0.0003(8)
C4 0.0284(12) 0.0243(11) 0.0343(11) 0.0058(9) -0.0006(10) -0.0004(9)
C36 0.0221(12) 0.070(2) 0.0229(10) -0.0055(12) -0.0047(9) 0.0129(12)
Li44 0.0146(19) 0.0146(19) 0.028(3) 0.000 0.000 0.000
Li45 0.019(2) 0.019(2) 0.017(3) 0.000 0.000 0.000
Li46 0.017(2) 0.016(2) 0.023(2) 0.000 0.000 -0.0005(18)

loop_
_atom_type_symbol
_atom_type_description
_atom_type_scat_dispersion_real
_atom_type_scat_dispersion_imag
_atom_type_scat_source
C C 0.0181 0.0091 'International Tables Vol C Tables 4.2.6.8 and 6.1.1.4'
H H 0.0000 0.0000 'International Tables Vol C Tables 4.2.6.8 and 6.1.1.4'
F F 0.0727 0.0534 'International Tables Vol C Tables 4.2.6.8 and 6.1.1.4'
Li Li 0.0008 0.0003 'International Tables Vol C Tables 4.2.6.8 and 6.1.1.4'
N N 0.0311 0.0180 'International Tables Vol C Tables 4.2.6.8 and 6.1.1.4'
O O 0.0492 0.0322 'International Tables Vol C Tables 4.2.6.8 and 6.1.1.4'
S S 0.3331 0.5567 'International Tables Vol C Tables 4.2.6.8 and 6.1.1.4'

loop_
_geom_angle_atom_site_label_1
_geom_angle_atom_site_label_2
_geom_angle_atom_site_label_3
_geom_angle
_geom_angle_site_symmetry_1
_geom_angle_site_symmetry_3
_geom_angle_publ_flag
O15 S1 O14 118.63(11) . . ?
O15 S1 N2 116.70(10) . . ?
O15 S1 C10 104.78(11) . . ?
O14 S1 N2 108.71(10) . . ?
O14 S1 C10 103.03(11) . . ?
N2 S1 C10 102.62(10) . . ?
O8 S3 O9 119.01(11) . . ?
O8 S3 N2 116.82(10) . . ?
O8 S3 C4 104.58(11) . . ?
O9 S3 N2 108.34(10) . . ?
O9 S3 C4 103.30(11) . . ?
N2 S3 C4 102.35(11) . . ?
C29 N24 Li46 124.30(16) . . ?
C25 N24 C29 116.63(18) . . ?
C25 N24 Li46 118.47(15) . . ?
C39 N38 C43 116.36(17) . . ?
C39 N38 Li46 126.48(15) . . ?
C43 N38 Li46 116.59(14) . . ?
C31 N30 C35 116.68(19) . . ?
C31 N30 Li45 121.76(14) . . ?
C35 N30 Li45 121.19(15) . . ?
C17 N16 Li44 117.03(14) . . ?
C21 N16 C17 116.30(18) . . ?
C21 N16 Li44 125.90(14) . . ?
S1 N2 S3 124.83(12) . . ?
N38 C39 H39 118.0 . . ?
N38 C39 C40 123.91(19) . . ?
C40 C39 H39 118.0 . . ?
N24 C29 H29 118.3 . . ?
N24 C29 C28 123.50(19) . . ?
C28 C29 H29 118.3 . . ?
C41 C42 H42 120.4 . . ?
C43 C42 H42 120.4 . . ?
C43 C42 C41 119.29(19) . . ?
N16 C17 H17 118.1 . . ?
N16 C17 C18 123.7(2) . . ?
C18 C17 H17 118.1 . . ?
C29 C28 H28 120.2 . . ?
C29 C28 C27 119.6(2) . . ?
C27 C28 H28 120.2 . . ?
C42 C41 C37 121.78(19) . . ?
C40 C41 C42 117.09(19) . . ?
C40 C41 C37 121.12(19) . . ?
C28 C27 C26 117.21(19) . . ?
C28 C27 C23 121.55(19) . . ?
C26 C27 C23 121.24(19) . . ?
N24 C25 H25 118.2 . . ?
N24 C25 C26 123.56(19) . . ?
C26 C25 H25 118.2 . . ?
N38 C43 C42 123.93(19) . . ?
N38 C43 H43 118.0 . . ?
C42 C43 H43 118.0 . . ?
N30 C31 H31 118.3 . . ?
N30 C31 C32 123.3(2) . . ?
C32 C31 H31 118.3 . . ?
C27 C26 H26 120.3 . . ?
C25 C26 C27 119.46(19) . . ?
C25 C26 H26 120.3 . . ?
C39 C40 C41 119.37(19) . . ?
C39 C40 H40 120.3 . . ?
C41 C40 H40 120.3 . . ?
C21 C20 H20 120.3 . . ?
C21 C20 C19 119.3(2) . . ?
C19 C20 H20 120.3 . . ?
H22A C22 H22B 107.9 . . ?
C19 C22 H22A 109.2 . . ?
C19 C22 H22B 109.2 . . ?
C19 C22 C23 111.86(18) . . ?
C23 C22 H22A 109.2 . . ?
C23 C22 H22B 109.2 . . ?
N16 C21 C20 123.9(2) . . ?
N16 C21 H21 118.1 . . ?
C20 C21 H21 118.1 . . ?
C17 C18 H18 120.3 . . ?
C17 C18 C19 119.4(2) . . ?
C19 C18 H18 120.3 . . ?
C20 C19 C22 121.87(19) . . ?
C20 C19 C18 117.26(19) . . ?
C18 C19 C22 120.88(19) . . ?
N30 C35 H35 118.2 . . ?
N30 C35 C34 123.7(2) . . ?
C34 C35 H35 118.2 . . ?
C27 C23 C22 112.26(18) . . ?
C27 C23 H23A 109.2 . . ?
C27 C23 H23B 109.2 . . ?
C22 C23 H23A 109.2 . . ?
C22 C23 H23B 109.2 . . ?
H23A C23 H23B 107.9 . . ?
C35 C34 H34 120.3 . . ?
C35 C34 C33 119.4(2) . . ?
C33 C34 H34 120.3 . . ?
C31 C32 H32 120.2 . . ?
C33 C32 C31 119.6(2) . . ?
C33 C32 H32 120.2 . . ?
C41 C37 H37A 108.9 . . ?
C41 C37 H37B 108.9 . . ?
C41 C37 C36 113.52(19) . . ?
H37A C37 H37B 107.7 . . ?
C36 C37 H37A 108.9 . . ?
C36 C37 H37B 108.9 . . ?
C34 C33 C36 121.0(2) . . ?
C32 C33 C34 117.3(2) . . ?
C32 C33 C36 121.8(2) . . ?
F12 C10 S1 110.59(15) . . ?
F11 C10 S1 111.46(16) . . ?
F11 C10 F12 108.63(19) . . ?
F11 C10 F13 108.26(19) . . ?
F13 C10 S1 109.70(16) . . ?
F13 C10 F12 108.10(19) . . ?
F5 C4 S3 109.70(17) . . ?
F7 C4 S3 111.23(17) . . ?
F7 C4 F5 108.55(19) . . ?
F7 C4 F6 108.4(2) . . ?
F6 C4 S3 110.96(16) . . ?
F6 C4 F5 107.9(2) . . ?
C37 C36 H36A 109.1 . . ?
C37 C36 H36B 109.1 . . ?
C33 C36 C37 112.3(2) . . ?
C33 C36 H36A 109.1 . . ?
C33 C36 H36B 109.1 . . ?
H36A C36 H36B 107.9 . . ?
N16 Li44 N16 110.18(10) 4_659 3_569 ?
N16 Li44 N16 109.12(5) 3_569 . ?
N16 Li44 N16 109.12(5) 4_659 . ?
N16 Li44 N16 109.12(5) 4_659 2_665 ?
N16 Li44 N16 109.12(5) 3_569 2_665 ?
N16 Li44 N16 110.18(10) 2_665 . ?
N30 Li45 N30 109.83(5) 3_554 2 ?
N30 Li45 N30 109.83(5) 4_554 . ?
N30 Li45 N30 108.75(10) 2 . ?
N30 Li45 N30 108.75(10) 3_554 4_554 ?
N30 Li45 N30 109.83(5) 3_554 . ?
N30 Li45 N30 109.83(5) 2 4_554 ?
N24 Li46 N24 110.9(2) 2_655 . ?
N24 Li46 N38 109.23(7) 2_655 2_655 ?
N24 Li46 N38 110.48(7) . 2_655 ?
N24 Li46 N38 110.48(7) 2_655 . ?
N24 Li46 N38 109.23(7) . . ?
N38 Li46 N38 106.4(2) . 2_655 ?

loop_
_geom_bond_atom_site_label_1
_geom_bond_atom_site_label_2
_geom_bond_distance
_geom_bond_site_symmetry_2
_geom_bond_publ_flag
S1 O15 1.4248(17) . ?
S1 O14 1.4263(18) . ?
S1 N2 1.5766(18) . ?
S1 C10 1.834(2) . ?
S3 O8 1.4243(16) . ?
S3 O9 1.4303(17) . ?
S3 N2 1.5787(18) . ?
S3 C4 1.831(2) . ?
F12 C10 1.330(3) . ?
F11 C10 1.325(3) . ?
F13 C10 1.329(3) . ?
F5 C4 1.332(3) . ?
F7 C4 1.327(3) . ?
F6 C4 1.328(3) . ?
N24 C29 1.347(3) . ?
N24 C25 1.342(3) . ?
N24 Li46 2.037(3) . ?
N38 C39 1.341(3) . ?
N38 C43 1.343(3) . ?
N38 Li46 2.042(3) . ?
N30 C31 1.340(3) . ?
N30 C35 1.342(3) . ?
N30 Li45 2.0456(17) . ?
N16 C17 1.346(3) . ?
N16 C21 1.340(3) . ?
N16 Li44 2.0284(18) . ?
C39 H39 0.9500 . ?
C39 C40 1.382(3) . ?
C29 H29 0.9500 . ?
C29 C28 1.380(3) . ?
C42 H42 0.9500 . ?
C42 C41 1.398(3) . ?
C42 C43 1.381(3) . ?
C17 H17 0.9500 . ?
C17 C18 1.379(3) . ?
C28 H28 0.9500 . ?
C28 C27 1.392(3) . ?
C41 C40 1.395(3) . ?
C41 C37 1.509(3) . ?
C27 C26 1.393(3) . ?
C27 C23 1.507(3) . ?
C25 H25 0.9500 . ?
C25 C26 1.384(3) . ?
C43 H43 0.9500 . ?
C31 H31 0.9500 . ?
C31 C32 1.384(3) . ?
C26 H26 0.9500 . ?
C40 H40 0.9500 . ?
C20 H20 0.9500 . ?
C20 C21 1.384(3) . ?
C20 C19 1.390(3) . ?
C22 H22A 0.9900 . ?
C22 H22B 0.9900 . ?
C22 C19 1.509(3) . ?
C22 C23 1.531(3) . ?
C21 H21 0.9500 . ?
C18 H18 0.9500 . ?
C18 C19 1.394(3) . ?
C35 H35 0.9500 . ?
C35 C34 1.376(3) . ?
C23 H23A 0.9900 . ?
C23 H23B 0.9900 . ?
C34 H34 0.9500 . ?
C34 C33 1.394(4) . ?
C32 H32 0.9500 . ?
C32 C33 1.384(4) . ?
C37 H37A 0.9900 . ?
C37 H37B 0.9900 . ?
C37 C36 1.520(3) . ?
C33 C36 1.506(3) . ?
C36 H36A 0.9900 . ?
C36 H36B 0.9900 . ?

loop_
_geom_torsion_atom_site_label_1
_geom_torsion_atom_site_label_2
_geom_torsion_atom_site_label_3
_geom_torsion_atom_site_label_4
_geom_torsion
_geom_torsion_site_symmetry_1
_geom_torsion_site_symmetry_2
_geom_torsion_site_symmetry_3
_geom_torsion_site_symmetry_4
_geom_torsion_publ_flag
O8 S3 N2 S1 17.4(2) . . . . ?
O8 S3 C4 F5 64.50(19) . . . . ?
O8 S3 C4 F7 -175.39(16) . . . . ?
O8 S3 C4 F6 -54.7(2) . . . . ?
O9 S3 N2 S1 155.14(14) . . . . ?
O9 S3 C4 F5 -60.70(19) . . . . ?
O9 S3 C4 F7 59.41(19) . . . . ?
O9 S3 C4 F6 -179.86(18) . . . . ?
O15 S1 N2 S3 20.9(2) . . . . ?
O15 S1 C10 F12 -52.50(18) . . . . ?
O15 S1 C10 F11 -173.46(16) . . . . ?
O15 S1 C10 F13 66.65(18) . . . . ?
O14 S1 N2 S3 158.38(14) . . . . ?
O14 S1 C10 F12 -177.23(16) . . . . ?
O14 S1 C10 F11 61.81(18) . . . . ?
O14 S1 C10 F13 -58.08(18) . . . . ?
N24 C29 C28 C27 -0.5(3) . . . . ?
N24 C25 C26 C27 0.3(3) . . . . ?
N38 C39 C40 C41 1.2(3) . . . . ?
N30 C31 C32 C33 0.2(3) . . . . ?
N30 C35 C34 C33 0.4(3) . . . . ?
N16 C17 C18 C19 -0.6(3) . . . . ?
N2 S1 C10 F12 69.86(18) . . . . ?
N2 S1 C10 F11 -51.10(18) . . . . ?
N2 S1 C10 F13 -170.99(15) . . . . ?
N2 S3 C4 F5 -173.21(16) . . . . ?
N2 S3 C4 F7 -53.09(18) . . . . ?
N2 S3 C4 F6 67.64(19) . . . . ?
C39 N38 C43 C42 -2.0(3) . . . . ?
C29 N24 C25 C26 0.6(3) . . . . ?
C29 C28 C27 C26 1.4(3) . . . . ?
C29 C28 C27 C23 -178.57(19) . . . . ?
C42 C41 C40 C39 -2.2(3) . . . . ?
C42 C41 C37 C36 -42.4(3) . . . . ?
C17 N16 C21 C20 -0.8(3) . . . . ?
C17 C18 C19 C20 -0.8(3) . . . . ?
C17 C18 C19 C22 179.28(19) . . . . ?
C28 C27 C26 C25 -1.2(3) . . . . ?
C28 C27 C23 C22 -114.2(2) . . . . ?
C41 C42 C43 N38 1.0(3) . . . . ?
C41 C37 C36 C33 -178.6(2) . . . . ?
C25 N24 C29 C28 -0.5(3) . . . . ?
C43 N38 C39 C40 0.9(3) . . . . ?
C43 C42 C41 C40 1.2(3) . . . . ?
C43 C42 C41 C37 -177.2(2) . . . . ?
C31 N30 C35 C34 -2.1(3) . . . . ?
C31 C32 C33 C34 -1.9(3) . . . . ?
C31 C32 C33 C36 178.5(2) . . . . ?
C26 C27 C23 C22 65.9(3) . . . . ?
C40 C41 C37 C36 139.3(2) . . . . ?
C21 N16 C17 C18 1.4(3) . . . . ?
C21 C20 C19 C22 -178.78(19) . . . . ?
C21 C20 C19 C18 1.3(3) . . . . ?
C19 C20 C21 N16 -0.5(3) . . . . ?
C19 C22 C23 C27 -173.86(18) . . . . ?
C35 N30 C31 C32 1.8(3) . . . . ?
C35 C34 C33 C32 1.6(3) . . . . ?
C35 C34 C33 C36 -178.7(2) . . . . ?
C23 C27 C26 C25 178.70(19) . . . . ?
C23 C22 C19 C20 -119.7(2) . . . . ?
C23 C22 C19 C18 60.2(3) . . . . ?
C34 C33 C36 C37 -83.8(3) . . . . ?
C32 C33 C36 C37 95.9(3) . . . . ?
C37 C41 C40 C39 176.2(2) . . . . ?
C10 S1 N2 S3 -92.97(16) . . . . ?
C4 S3 N2 S1 -96.16(16) . . . . ?
Li44 N16 C17 C18 -169.16(17) . . . . ?
Li44 N16 C21 C20 168.76(16) . . . . ?
Li45 N30 C31 C32 -171.27(17) . . . . ?
Li45 N30 C35 C34 171.04(17) . . . . ?
Li46 N24 C29 C28 170.41(19) . . . . ?
Li46 N24 C25 C26 -170.82(19) . . . . ?
Li46 N38 C39 C40 -170.09(19) . . . . ?
Li46 N38 C43 C42 169.90(19) . . . . ?
